data_1554433
loop_
_publ_author_name
'Chen, Yao-Zhong'
'Liu, Teng'
'Zhu, Jie'
'Zhang, Hui'
'Wu, Lei'

_publ_section_title
;
 Transition-metal-free radical cleavage of a hydrazonyl N--S bond: tosyl
 radical-initiated cascade C(sp3)--OAr cleavage, sulfonyl rearrangement
 and atropisomeric cyclopropanation
;
_journal_issue 24
_journal_name_full 'Organic Chemistry Frontiers'
_journal_page_first 3567
_journal_paper_doi 10.1039/C8QO00873F
_journal_volume 5
_journal_year 2018
_chemical_formula_moiety 'C40 H39 O3 P S'
_chemical_formula_sum 'C40 H39 O3 P S'
_chemical_formula_weight 630.74
_chemical_name_systematic '(E)-(2,2-dibenzyl-1-(2-methyl-3-tosylprop-1-en-1-yl)cyclopropyl)diphenylphosphine oxide'
_space_group_crystal_system monoclinic
_space_group_IT_number 14
_space_group_name_Hall '-P 2ybc'
_space_group_name_H-M_alt 'P 1 21/c 1'
_atom_sites_solution_hydrogens geom
_audit_creation_method SHELXL-2014/7
_audit_update_record
;
2017-09-12 deposited with the CCDC.
2018-11-02 downloaded from the CCDC.
;
_cell_angle_alpha 90
_cell_angle_beta 94.036(2)
_cell_angle_gamma 90
_cell_formula_units_Z 4
_cell_length_a 10.9576(5)
_cell_length_b 24.0001(11)
_cell_length_c 13.0509(6)
_cell_measurement_reflns_used 9990
_cell_measurement_temperature 296(2)
_cell_measurement_theta_max 27.14
_cell_measurement_theta_min 2.31
_cell_volume 3423.7(3)
_computing_cell_refinement 'Bruker SAINT'
_computing_data_collection 'Bruker APEX2'
_computing_data_reduction 'Bruker SAINT'
_computing_molecular_graphics 'Bruker SHELXTL'
_computing_publication_material 'Bruker SHELXTL'
_computing_structure_refinement 'SHELXL-2014 (Sheldrick 2014)'
_computing_structure_solution 'SHELXS-97 (Sheldrick 2008)'
_diffrn_ambient_temperature 296(2)
_diffrn_measured_fraction_theta_full 0.997
_diffrn_measured_fraction_theta_max 0.997
_diffrn_measurement_device_type 'Bruker APEX-II CCD'
_diffrn_measurement_method '\f and \w scans'
_diffrn_radiation_type MoK\a
_diffrn_radiation_wavelength 0.71073
_diffrn_reflns_av_R_equivalents 0.0424
_diffrn_reflns_av_unetI/netI 0.0449
_diffrn_reflns_Laue_measured_fraction_full 0.997
_diffrn_reflns_Laue_measured_fraction_max 0.997
_diffrn_reflns_limit_h_max 14
_diffrn_reflns_limit_h_min -13
_diffrn_reflns_limit_k_max 30
_diffrn_reflns_limit_k_min -31
_diffrn_reflns_limit_l_max 16
_diffrn_reflns_limit_l_min -15
_diffrn_reflns_number 39323
_diffrn_reflns_point_group_measured_fraction_full 0.997
_diffrn_reflns_point_group_measured_fraction_max 0.997
_diffrn_reflns_theta_full 25.242
_diffrn_reflns_theta_max 27.526
_diffrn_reflns_theta_min 2.521
_exptl_absorpt_coefficient_mu 0.178
_exptl_absorpt_correction_T_max 0.7456
_exptl_absorpt_correction_T_min 0.6804
_exptl_absorpt_correction_type multi-scan
_exptl_absorpt_process_details
;
 SADABS 2016/2: Krause, L., Herbst-Irmer, R., Sheldrick G.M. & Stalke D.,
 J. Appl. Cryst. 48 (2015) 3-10
;
_exptl_crystal_colour colourless
_exptl_crystal_density_diffrn 1.224
_exptl_crystal_description needle
_exptl_crystal_F_000 1336
_exptl_crystal_size_max 0.100
_exptl_crystal_size_mid 0.080
_exptl_crystal_size_min 0.030
_refine_diff_density_max 0.194
_refine_diff_density_min -0.283
_refine_diff_density_rms 0.037
_refine_ls_extinction_method none
_refine_ls_goodness_of_fit_ref 1.018
_refine_ls_hydrogen_treatment constr
_refine_ls_matrix_type full
_refine_ls_number_parameters 408
_refine_ls_number_reflns 7858
_refine_ls_number_restraints 0
_refine_ls_restrained_S_all 1.018
_refine_ls_R_factor_all 0.0969
_refine_ls_R_factor_gt 0.0501
_refine_ls_shift/su_max 0.001
_refine_ls_shift/su_mean 0.000
_refine_ls_structure_factor_coef Fsqd
_refine_ls_weighting_details 'w=1/[\s^2^(Fo^2^)+(0.0593P)^2^+0.6904P] where P=(Fo^2^+2Fc^2^)/3'
_refine_ls_weighting_scheme calc
_refine_ls_wR_factor_gt 0.1136
_refine_ls_wR_factor_ref 0.1315
_reflns_Friedel_coverage 0.000
_reflns_number_gt 4897
_reflns_number_total 7858
_reflns_threshold_expression 'I > 2\s(I)'
_cod_data_source_file c8qo00873f2.cif
_cod_data_source_block CYZ170802
_cod_original_sg_symbol_H-M 'P 21/c'
_cod_database_code 1554433
_shelx_shelxl_version_number 2014/7
_shelx_space_group_comment
;
The symmetry employed for this shelxl refinement is uniquely defined
by the following loop, which should always be used as a source of
symmetry information in preference to the above space-group names.
They are only intended as comments.
;
_shelx_estimated_absorpt_t_min 0.982
_shelx_estimated_absorpt_t_max 0.995

loop_
_space_group_symop_operation_xyz
'x, y, z'
'-x, y+1/2, -z+1/2'
'-x, -y, -z'
'x, -y-1/2, z-1/2'

loop_
_atom_site_label
_atom_site_type_symbol
_atom_site_fract_x
_atom_site_fract_y
_atom_site_fract_z
_atom_site_U_iso_or_equiv
_atom_site_adp_type
_atom_site_occupancy
_atom_site_site_symmetry_order
_atom_site_calc_flag
_atom_site_refinement_flags_posn
_atom_site_refinement_flags_adp
C1 C 0.77768(17) 0.61866(7) 0.38234(13) 0.0452(4) Uani 1 1 d . .
C2 C 0.66107(16) 0.65272(7) 0.40042(13) 0.0424(4) Uani 1 1 d . .
C3 C 0.65591(17) 0.59941(8) 0.33706(14) 0.0518(5) Uani 1 1 d . .
H3A H 0.6205 0.5667 0.3669 0.062 Uiso 1 1 calc R U
H3B H 0.6395 0.6029 0.2633 0.062 Uiso 1 1 calc R U
C4 C 0.61760(17) 0.65148(7) 0.50670(13) 0.0421(4) Uani 1 1 d . .
H4 H 0.6706 0.6663 0.5584 0.051 Uiso 1 1 calc R U
C5 C 0.51230(17) 0.63168(7) 0.53556(13) 0.0441(4) Uani 1 1 d . .
C6 C 0.49138(17) 0.63168(8) 0.64831(13) 0.0477(4) Uani 1 1 d . .
H6A H 0.4048 0.6363 0.6573 0.057 Uiso 1 1 calc R U
H6B H 0.5348 0.6627 0.6817 0.057 Uiso 1 1 calc R U
C7 C 0.41086(19) 0.60788(10) 0.46589(16) 0.0649(6) Uani 1 1 d . .
H7A H 0.4298 0.6125 0.3957 0.097 Uiso 1 1 calc R U
H7B H 0.3359 0.6269 0.4770 0.097 Uiso 1 1 calc R U
H7C H 0.4019 0.5689 0.4804 0.097 Uiso 1 1 calc R U
C8 C 0.83189(17) 0.58399(7) 0.47208(14) 0.0500(5) Uani 1 1 d . .
H8A H 0.7667 0.5754 0.5162 0.060 Uiso 1 1 calc R U
H8B H 0.8596 0.5489 0.4449 0.060 Uiso 1 1 calc R U
C9 C 0.93620(16) 0.60896(8) 0.53767(14) 0.0476(4) Uani 1 1 d . .
C10 C 0.95187(19) 0.66545(9) 0.55124(15) 0.0579(5) Uani 1 1 d . .
H10 H 0.8953 0.6899 0.5193 0.070 Uiso 1 1 calc R U
C11 C 1.0497(2) 0.68660(11) 0.61129(18) 0.0723(6) Uani 1 1 d . .
H11 H 1.0586 0.7249 0.6192 0.087 Uiso 1 1 calc R U
C12 C 1.1337(2) 0.65146(14) 0.6592(2) 0.0847(8) Uani 1 1 d . .
H12 H 1.1998 0.6657 0.6995 0.102 Uiso 1 1 calc R U
C13 C 1.1196(2) 0.59529(14) 0.6474(2) 0.0875(8) Uani 1 1 d . .
H13 H 1.1762 0.5711 0.6799 0.105 Uiso 1 1 calc R U
C14 C 1.0218(2) 0.57427(10) 0.58741(17) 0.0672(6) Uani 1 1 d . .
H14 H 1.0133 0.5359 0.5802 0.081 Uiso 1 1 calc R U
C15 C 0.86966(18) 0.64001(8) 0.30900(14) 0.0525(5) Uani 1 1 d . .
H15A H 0.8261 0.6593 0.2523 0.063 Uiso 1 1 calc R U
H15B H 0.9240 0.6666 0.3449 0.063 Uiso 1 1 calc R U
C16 C 0.94472(18) 0.59360(8) 0.26724(15) 0.0515(5) Uani 1 1 d . .
C17 C 0.8987(2) 0.56014(9) 0.18808(17) 0.0641(6) Uani 1 1 d . .
H17 H 0.8205 0.5668 0.1580 0.077 Uiso 1 1 calc R U
C18 C 0.9680(2) 0.51643(10) 0.1526(2) 0.0817(7) Uani 1 1 d . .
H18 H 0.9363 0.4943 0.0986 0.098 Uiso 1 1 calc R U
C19 C 1.0830(2) 0.50596(11) 0.1972(2) 0.0809(7) Uani 1 1 d . .
H19 H 1.1287 0.4765 0.1741 0.097 Uiso 1 1 calc R U
C20 C 1.1297(2) 0.53867(11) 0.2749(2) 0.0757(7) Uani 1 1 d . .
H20 H 1.2075 0.5316 0.3053 0.091 Uiso 1 1 calc R U
C21 C 1.06189(19) 0.58243(10) 0.30915(16) 0.0642(6) Uani 1 1 d . .
H21 H 1.0956 0.6050 0.3617 0.077 Uiso 1 1 calc R U
C22 C 0.73307(17) 0.76854(7) 0.37732(14) 0.0454(4) Uani 1 1 d . .
C23 C 0.75487(19) 0.78112(8) 0.48162(14) 0.0517(5) Uani 1 1 d . .
H23 H 0.7108 0.7630 0.5300 0.062 Uiso 1 1 calc R U
C24 C 0.8411(2) 0.82013(9) 0.51261(17) 0.0651(6) Uani 1 1 d . .
H24 H 0.8558 0.8279 0.5822 0.078 Uiso 1 1 calc R U
C25 C 0.9061(2) 0.84794(10) 0.4418(2) 0.0756(7) Uani 1 1 d . .
H25 H 0.9642 0.8744 0.4637 0.091 Uiso 1 1 calc R U
C26 C 0.8849(2) 0.83656(10) 0.3394(2) 0.0737(7) Uani 1 1 d . .
H26 H 0.9281 0.8556 0.2916 0.088 Uiso 1 1 calc R U
C27 C 0.80004(19) 0.79707(8) 0.30687(16) 0.0576(5) Uani 1 1 d . .
H27 H 0.7871 0.7893 0.2371 0.069 Uiso 1 1 calc R U
C28 C 0.47380(18) 0.73573(8) 0.35530(15) 0.0538(5) Uani 1 1 d . .
C29 C 0.3824(2) 0.72171(11) 0.28192(19) 0.0793(7) Uani 1 1 d . .
H29 H 0.4026 0.7066 0.2197 0.095 Uiso 1 1 calc R U
C30 C 0.2604(3) 0.72993(14) 0.2999(3) 0.1004(9) Uani 1 1 d . .
H30 H 0.1992 0.7190 0.2509 0.120 Uiso 1 1 calc R U
C31 C 0.2299(3) 0.75397(14) 0.3894(3) 0.1032(10) Uani 1 1 d . .
H31 H 0.1482 0.7597 0.4013 0.124 Uiso 1 1 calc R U
C32 C 0.3200(3) 0.76957(12) 0.4614(2) 0.0939(8) Uani 1 1 d . .
H32 H 0.2993 0.7866 0.5218 0.113 Uiso 1 1 calc R U
C33 C 0.4410(2) 0.76026(10) 0.44529(19) 0.0713(6) Uani 1 1 d . .
H33 H 0.5014 0.7705 0.4954 0.086 Uiso 1 1 calc R U
C34 C 0.49747(19) 0.57101(8) 0.83210(14) 0.0520(5) Uani 1 1 d . .
C35 C 0.3882(2) 0.54734(11) 0.85519(18) 0.0771(7) Uani 1 1 d . .
H35 H 0.3388 0.5295 0.8045 0.093 Uiso 1 1 calc R U
C36 C 0.3532(2) 0.55046(12) 0.95377(18) 0.0820(8) Uani 1 1 d . .
H36 H 0.2795 0.5344 0.9691 0.098 Uiso 1 1 calc R U
C37 C 0.42360(19) 0.57661(9) 1.03085(16) 0.0612(6) Uani 1 1 d . .
C38 C 0.5328(2) 0.59953(9) 1.00629(16) 0.0646(6) Uani 1 1 d . .
H38 H 0.5822 0.6174 1.0571 0.078 Uiso 1 1 calc R U
C39 C 0.57024(19) 0.59661(9) 0.90820(15) 0.0590(5) Uani 1 1 d . .
H39 H 0.6449 0.6120 0.8933 0.071 Uiso 1 1 calc R U
C40 C 0.3821(3) 0.57970(13) 1.13805(18) 0.0921(8) Uani 1 1 d . .
H40A H 0.4365 0.6034 1.1791 0.138 Uiso 1 1 calc R U
H40B H 0.3828 0.5430 1.1675 0.138 Uiso 1 1 calc R U
H40C H 0.3007 0.5946 1.1360 0.138 Uiso 1 1 calc R U
O1 O 0.63483(14) 0.70892(6) 0.21478(9) 0.0631(4) Uani 1 1 d . .
O2 O 0.67498(16) 0.56871(8) 0.70983(12) 0.0969(6) Uani 1 1 d . .
O3 O 0.4791(2) 0.52400(7) 0.65388(13) 0.1155(8) Uani 1 1 d . .
P1 P 0.62761(5) 0.71613(2) 0.32712(3) 0.04701(15) Uani 1 1 d . .
S1 S 0.54369(6) 0.56806(2) 0.70572(4) 0.06213(18) Uani 1 1 d . .

loop_
_atom_site_aniso_label
_atom_site_aniso_U_11
_atom_site_aniso_U_22
_atom_site_aniso_U_33
_atom_site_aniso_U_23
_atom_site_aniso_U_13
_atom_site_aniso_U_12
C1 0.0540(11) 0.0377(9) 0.0452(10) -0.0016(8) 0.0121(8) 0.0033(8)
C2 0.0502(11) 0.0401(9) 0.0374(9) -0.0004(7) 0.0073(8) 0.0010(8)
C3 0.0639(13) 0.0446(11) 0.0474(11) -0.0062(8) 0.0076(9) -0.0014(9)
C4 0.0515(11) 0.0368(9) 0.0382(9) 0.0008(7) 0.0042(8) 0.0016(8)
C5 0.0481(11) 0.0427(10) 0.0419(10) 0.0052(8) 0.0060(8) 0.0044(8)
C6 0.0494(11) 0.0487(11) 0.0461(10) 0.0044(8) 0.0116(8) 0.0051(9)
C7 0.0556(12) 0.0810(15) 0.0575(12) 0.0050(11) -0.0002(10) -0.0068(11)
C8 0.0553(11) 0.0393(10) 0.0571(11) 0.0066(9) 0.0161(9) 0.0067(9)
C9 0.0468(11) 0.0528(11) 0.0448(10) 0.0052(9) 0.0148(8) 0.0069(9)
C10 0.0573(13) 0.0590(13) 0.0577(12) 0.0003(10) 0.0048(10) 0.0054(10)
C11 0.0633(14) 0.0770(16) 0.0777(16) -0.0130(13) 0.0125(12) -0.0041(13)
C12 0.0506(14) 0.120(2) 0.0836(17) -0.0206(17) 0.0042(12) 0.0056(15)
C13 0.0622(16) 0.110(2) 0.0894(19) 0.0000(17) -0.0053(13) 0.0294(15)
C14 0.0654(14) 0.0648(14) 0.0719(14) 0.0057(11) 0.0095(12) 0.0172(12)
C15 0.0625(13) 0.0467(11) 0.0498(11) 0.0010(9) 0.0154(9) 0.0017(9)
C16 0.0547(12) 0.0503(11) 0.0517(11) 0.0021(9) 0.0197(9) 0.0006(9)
C17 0.0613(13) 0.0637(13) 0.0682(14) -0.0110(11) 0.0119(11) 0.0038(11)
C18 0.0831(18) 0.0700(16) 0.0942(18) -0.0283(14) 0.0223(15) -0.0048(14)
C19 0.0693(16) 0.0705(16) 0.107(2) -0.0057(15) 0.0366(15) 0.0145(13)
C20 0.0541(13) 0.0915(18) 0.0843(17) 0.0058(15) 0.0247(12) 0.0136(13)
C21 0.0558(13) 0.0806(15) 0.0582(13) -0.0021(11) 0.0176(10) 0.0016(12)
C22 0.0553(11) 0.0395(9) 0.0427(10) 0.0051(8) 0.0129(8) 0.0092(8)
C23 0.0688(13) 0.0431(10) 0.0444(10) 0.0027(8) 0.0127(9) 0.0011(10)
C24 0.0827(15) 0.0569(13) 0.0561(13) -0.0076(10) 0.0073(11) -0.0018(12)
C25 0.0719(15) 0.0640(15) 0.0924(18) -0.0103(13) 0.0166(13) -0.0135(12)
C26 0.0782(16) 0.0669(15) 0.0807(17) 0.0025(13) 0.0390(13) -0.0088(13)
C27 0.0694(14) 0.0552(12) 0.0508(11) 0.0037(9) 0.0232(10) 0.0042(11)
C28 0.0594(12) 0.0479(11) 0.0539(12) 0.0125(9) 0.0023(10) 0.0088(9)
C29 0.0760(17) 0.0854(17) 0.0736(16) 0.0097(13) -0.0150(13) 0.0190(14)
C30 0.0694(18) 0.115(2) 0.112(2) 0.0189(19) -0.0248(17) 0.0173(17)
C31 0.0624(18) 0.113(2) 0.135(3) 0.031(2) 0.0122(19) 0.0221(17)
C32 0.0722(18) 0.105(2) 0.108(2) -0.0020(17) 0.0280(17) 0.0177(16)
C33 0.0622(14) 0.0747(15) 0.0785(16) -0.0048(13) 0.0148(12) 0.0084(12)
C34 0.0667(13) 0.0436(10) 0.0458(10) 0.0093(9) 0.0040(9) -0.0036(10)
C35 0.0764(16) 0.0955(18) 0.0578(14) 0.0105(13) -0.0064(12) -0.0318(14)
C36 0.0622(14) 0.118(2) 0.0661(15) 0.0176(14) 0.0060(12) -0.0330(15)
C37 0.0636(13) 0.0696(14) 0.0512(12) 0.0145(10) 0.0104(10) -0.0019(11)
C38 0.0747(15) 0.0695(14) 0.0493(12) 0.0028(10) 0.0024(10) -0.0216(12)
C39 0.0598(12) 0.0633(13) 0.0547(12) 0.0080(10) 0.0089(10) -0.0184(11)
C40 0.102(2) 0.115(2) 0.0626(15) 0.0117(15) 0.0295(14) -0.0042(17)
O1 0.0864(10) 0.0690(9) 0.0339(7) 0.0020(6) 0.0052(6) 0.0083(8)
O2 0.0878(12) 0.1334(16) 0.0726(11) 0.0280(10) 0.0269(9) 0.0621(11)
O3 0.234(2) 0.0527(9) 0.0599(10) -0.0044(8) 0.0113(12) -0.0325(12)
P1 0.0610(3) 0.0460(3) 0.0344(2) 0.0030(2) 0.0063(2) 0.0061(2)
S1 0.0957(5) 0.0445(3) 0.0474(3) 0.0060(2) 0.0130(3) 0.0096(3)

loop_
_atom_type_symbol
_atom_type_description
_atom_type_scat_dispersion_real
_atom_type_scat_dispersion_imag
_atom_type_scat_source
C C 0.0033 0.0016 'International Tables Vol C Tables 4.2.6.8 and 6.1.1.4'
H H 0.0000 0.0000 'International Tables Vol C Tables 4.2.6.8 and 6.1.1.4'
O O 0.0106 0.0060 'International Tables Vol C Tables 4.2.6.8 and 6.1.1.4'
P P 0.1023 0.0942 'International Tables Vol C Tables 4.2.6.8 and 6.1.1.4'
S S 0.1246 0.1234 'International Tables Vol C Tables 4.2.6.8 and 6.1.1.4'

loop_
_geom_angle_atom_site_label_1
_geom_angle_atom_site_label_2
_geom_angle_atom_site_label_3
_geom_angle
C3 C1 C8 115.12(15)
C3 C1 C15 117.80(16)
C8 C1 C15 115.25(16)
C3 C1 C2 60.00(12)
C8 C1 C2 116.90(15)
C15 C1 C2 120.44(15)
C4 C2 C3 118.96(15)
C4 C2 C1 116.75(14)
C3 C2 C1 58.21(11)
C4 C2 P1 115.94(12)
C3 C2 P1 114.75(12)
C1 C2 P1 119.92(12)
C1 C3 C2 61.79(12)
C1 C3 H3A 117.6
C2 C3 H3A 117.6
C1 C3 H3B 117.6
C2 C3 H3B 117.6
H3A C3 H3B 114.7
C5 C4 C2 127.55(16)
C5 C4 H4 116.2
C2 C4 H4 116.2
C4 C5 C7 125.94(17)
C4 C5 C6 118.22(16)
C7 C5 C6 115.83(16)
C5 C6 S1 110.19(13)
C5 C6 H6A 109.6
S1 C6 H6A 109.6
C5 C6 H6B 109.6
S1 C6 H6B 109.6
H6A C6 H6B 108.1
C5 C7 H7A 109.5
C5 C7 H7B 109.5
H7A C7 H7B 109.5
C5 C7 H7C 109.5
H7A C7 H7C 109.5
H7B C7 H7C 109.5
C9 C8 C1 117.38(15)
C9 C8 H8A 108.0
C1 C8 H8A 108.0
C9 C8 H8B 108.0
C1 C8 H8B 108.0
H8A C8 H8B 107.2
C10 C9 C14 117.29(19)
C10 C9 C8 123.28(17)
C14 C9 C8 119.43(18)
C9 C10 C11 121.4(2)
C9 C10 H10 119.3
C11 C10 H10 119.3
C12 C11 C10 120.3(2)
C12 C11 H11 119.9
C10 C11 H11 119.9
C13 C12 C11 119.3(2)
C13 C12 H12 120.3
C11 C12 H12 120.3
C12 C13 C14 120.3(2)
C12 C13 H13 119.9
C14 C13 H13 119.9
C13 C14 C9 121.4(2)
C13 C14 H14 119.3
C9 C14 H14 119.3
C16 C15 C1 112.30(15)
C16 C15 H15A 109.1
C1 C15 H15A 109.1
C16 C15 H15B 109.1
C1 C15 H15B 109.1
H15A C15 H15B 107.9
C17 C16 C21 117.65(19)
C17 C16 C15 121.44(18)
C21 C16 C15 120.90(19)
C16 C17 C18 120.6(2)
C16 C17 H17 119.7
C18 C17 H17 119.7
C19 C18 C17 120.1(2)
C19 C18 H18 119.9
C17 C18 H18 119.9
C20 C19 C18 119.9(2)
C20 C19 H19 120.0
C18 C19 H19 120.0
C19 C20 C21 120.0(2)
C19 C20 H20 120.0
C21 C20 H20 120.0
C20 C21 C16 121.7(2)
C20 C21 H21 119.2
C16 C21 H21 119.2
C27 C22 C23 118.27(18)
C27 C22 P1 117.19(15)
C23 C22 P1 124.50(14)
C24 C23 C22 120.11(18)
C24 C23 H23 119.9
C22 C23 H23 119.9
C23 C24 C25 120.7(2)
C23 C24 H24 119.6
C25 C24 H24 119.6
C26 C25 C24 119.9(2)
C26 C25 H25 120.1
C24 C25 H25 120.1
C25 C26 C27 120.3(2)
C25 C26 H26 119.8
C27 C26 H26 119.8
C26 C27 C22 120.7(2)
C26 C27 H27 119.7
C22 C27 H27 119.7
C29 C28 C33 118.3(2)
C29 C28 P1 115.89(17)
C33 C28 P1 125.68(16)
C28 C29 C30 120.7(3)
C28 C29 H29 119.7
C30 C29 H29 119.7
C31 C30 C29 120.1(3)
C31 C30 H30 120.0
C29 C30 H30 120.0
C30 C31 C32 119.8(3)
C30 C31 H31 120.1
C32 C31 H31 120.1
C31 C32 C33 120.5(3)
C31 C32 H32 119.7
C33 C32 H32 119.7
C32 C33 C28 120.6(2)
C32 C33 H33 119.7
C28 C33 H33 119.7
C39 C34 C35 119.70(19)
C39 C34 S1 120.30(16)
C35 C34 S1 120.00(16)
C36 C35 C34 119.2(2)
C36 C35 H35 120.4
C34 C35 H35 120.4
C35 C36 C37 122.2(2)
C35 C36 H36 118.9
C37 C36 H36 118.9
C36 C37 C38 117.7(2)
C36 C37 C40 120.9(2)
C38 C37 C40 121.5(2)
C39 C38 C37 121.26(19)
C39 C38 H38 119.4
C37 C38 H38 119.4
C38 C39 C34 120.01(19)
C38 C39 H39 120.0
C34 C39 H39 120.0
C37 C40 H40A 109.5
C37 C40 H40B 109.5
H40A C40 H40B 109.5
C37 C40 H40C 109.5
H40A C40 H40C 109.5
H40B C40 H40C 109.5
O1 P1 C22 111.32(8)
O1 P1 C28 110.23(9)
C22 P1 C28 109.10(9)
O1 P1 C2 113.50(8)
C22 P1 C2 107.00(8)
C28 P1 C2 105.43(8)
O3 S1 O2 119.42(14)
O3 S1 C34 108.07(11)
O2 S1 C34 108.54(10)
O3 S1 C6 107.72(11)
O2 S1 C6 107.39(10)
C34 S1 C6 104.76(9)

loop_
_geom_bond_atom_site_label_1
_geom_bond_atom_site_label_2
_geom_bond_distance
C1 C3 1.494(3)
C1 C8 1.523(2)
C1 C15 1.527(3)
C1 C2 1.549(2)
C2 C4 1.498(2)
C2 C3 1.522(2)
C2 P1 1.8212(17)
C3 H3A 0.9700
C3 H3B 0.9700
C4 C5 1.327(2)
C4 H4 0.9300
C5 C7 1.499(3)
C5 C6 1.505(2)
C6 S1 1.7780(18)
C6 H6A 0.9700
C6 H6B 0.9700
C7 H7A 0.9600
C7 H7B 0.9600
C7 H7C 0.9600
C8 C9 1.503(3)
C8 H8A 0.9700
C8 H8B 0.9700
C9 C10 1.376(3)
C9 C14 1.382(3)
C10 C11 1.380(3)
C10 H10 0.9300
C11 C12 1.367(3)
C11 H11 0.9300
C12 C13 1.365(4)
C12 H12 0.9300
C13 C14 1.377(3)
C13 H13 0.9300
C14 H14 0.9300
C15 C16 1.509(3)
C15 H15A 0.9700
C15 H15B 0.9700
C16 C17 1.376(3)
C16 C21 1.386(3)
C17 C18 1.393(3)
C17 H17 0.9300
C18 C19 1.374(3)
C18 H18 0.9300
C19 C20 1.354(3)
C19 H19 0.9300
C20 C21 1.379(3)
C20 H20 0.9300
C21 H21 0.9300
C22 C27 1.396(3)
C22 C23 1.398(2)
C22 P1 1.8000(19)
C23 C24 1.371(3)
C23 H23 0.9300
C24 C25 1.378(3)
C24 H24 0.9300
C25 C26 1.368(3)
C25 H25 0.9300
C26 C27 1.374(3)
C26 H26 0.9300
C27 H27 0.9300
C28 C29 1.378(3)
C28 C33 1.383(3)
C28 P1 1.812(2)
C29 C30 1.388(4)
C29 H29 0.9300
C30 C31 1.365(4)
C30 H30 0.9300
C31 C32 1.366(4)
C31 H31 0.9300
C32 C33 1.376(3)
C32 H32 0.9300
C33 H33 0.9300
C34 C39 1.374(3)
C34 C35 1.378(3)
C34 S1 1.761(2)
C35 C36 1.370(3)
C35 H35 0.9300
C36 C37 1.375(3)
C36 H36 0.9300
C37 C38 1.375(3)
C37 C40 1.503(3)
C38 C39 1.373(3)
C38 H38 0.9300
C39 H39 0.9300
C40 H40A 0.9600
C40 H40B 0.9600
C40 H40C 0.9600
O1 P1 1.4839(13)
O2 S1 1.4359(18)
O3 S1 1.4176(18)

loop_
_geom_hbond_atom_site_label_D
_geom_hbond_atom_site_label_H
_geom_hbond_atom_site_label_A
_geom_hbond_distance_DH
_geom_hbond_distance_HA
_geom_hbond_distance_DA
_geom_hbond_angle_DHA
_geom_hbond_site_symmetry_A
C3 H3A O3 0.97 2.44 3.317(3) 150.0 3_666

loop_
_geom_torsion_atom_site_label_1
_geom_torsion_atom_site_label_2
_geom_torsion_atom_site_label_3
_geom_torsion_atom_site_label_4
_geom_torsion
C3 C1 C2 C4 109.00(17)
C8 C1 C2 C4 4.1(2)
C15 C1 C2 C4 -144.41(17)
C8 C1 C2 C3 -104.87(18)
C15 C1 C2 C3 106.59(19)
C3 C1 C2 P1 -102.21(15)
C8 C1 C2 P1 152.91(13)
C15 C1 C2 P1 4.4(2)
C8 C1 C3 C2 107.84(17)
C15 C1 C3 C2 -110.91(17)
C4 C2 C3 C1 -105.20(17)
P1 C2 C3 C1 111.13(14)
C3 C2 C4 C5 -50.4(3)
C1 C2 C4 C5 -117.2(2)
P1 C2 C4 C5 92.8(2)
C2 C4 C5 C7 -2.5(3)
C2 C4 C5 C6 176.33(16)
C4 C5 C6 S1 -90.22(18)
C7 C5 C6 S1 88.73(18)
C3 C1 C8 C9 -164.63(15)
C15 C1 C8 C9 53.1(2)
C2 C1 C8 C9 -97.04(19)
C1 C8 C9 C10 28.4(3)
C1 C8 C9 C14 -151.52(18)
C14 C9 C10 C11 0.6(3)
C8 C9 C10 C11 -179.31(19)
C9 C10 C11 C12 -0.2(3)
C10 C11 C12 C13 -0.2(4)
C11 C12 C13 C14 0.2(4)
C12 C13 C14 C9 0.2(4)
C10 C9 C14 C13 -0.6(3)
C8 C9 C14 C13 179.3(2)
C3 C1 C15 C16 -86.2(2)
C8 C1 C15 C16 55.0(2)
C2 C1 C15 C16 -156.01(16)
C1 C15 C16 C17 79.3(2)
C1 C15 C16 C21 -99.2(2)
C21 C16 C17 C18 0.5(3)
C15 C16 C17 C18 -178.1(2)
C16 C17 C18 C19 0.6(4)
C17 C18 C19 C20 -0.9(4)
C18 C19 C20 C21 -0.1(4)
C19 C20 C21 C16 1.3(4)
C17 C16 C21 C20 -1.5(3)
C15 C16 C21 C20 177.12(19)
C27 C22 C23 C24 -0.7(3)
P1 C22 C23 C24 177.13(15)
C22 C23 C24 C25 0.9(3)
C23 C24 C25 C26 -0.1(4)
C24 C25 C26 C27 -0.7(4)
C25 C26 C27 C22 0.9(3)
C23 C22 C27 C26 -0.2(3)
P1 C22 C27 C26 -178.15(17)
C33 C28 C29 C30 -2.6(4)
P1 C28 C29 C30 173.8(2)
C28 C29 C30 C31 2.4(4)
C29 C30 C31 C32 -0.4(5)
C30 C31 C32 C33 -1.3(5)
C31 C32 C33 C28 1.0(4)
C29 C28 C33 C32 0.9(3)
P1 C28 C33 C32 -175.1(2)
C39 C34 C35 C36 0.9(4)
S1 C34 C35 C36 -179.4(2)
C34 C35 C36 C37 0.1(4)
C35 C36 C37 C38 -0.7(4)
C35 C36 C37 C40 179.5(3)
C36 C37 C38 C39 0.2(3)
C40 C37 C38 C39 -180.0(2)
C37 C38 C39 C34 0.8(3)
C35 C34 C39 C38 -1.4(3)
S1 C34 C39 C38 178.98(17)
C27 C22 P1 O1 3.73(17)
C23 C22 P1 O1 -174.13(15)
C27 C22 P1 C28 -118.14(15)
C23 C22 P1 C28 64.00(18)
C27 C22 P1 C2 128.26(15)
C23 C22 P1 C2 -49.59(18)
C29 C28 P1 O1 22.60(19)
C33 C28 P1 O1 -161.26(18)
C29 C28 P1 C22 145.13(16)
C33 C28 P1 C22 -38.7(2)
C29 C28 P1 C2 -100.26(17)
C33 C28 P1 C2 75.9(2)
C4 C2 P1 O1 -161.16(13)
C3 C2 P1 O1 -16.36(16)
C1 C2 P1 O1 49.81(16)
C4 C2 P1 C22 75.65(15)
C3 C2 P1 C22 -139.55(13)
C1 C2 P1 C22 -73.38(15)
C4 C2 P1 C28 -40.42(15)
C3 C2 P1 C28 104.39(14)
C1 C2 P1 C28 170.56(14)
C39 C34 S1 O3 159.10(18)
C35 C34 S1 O3 -20.6(2)
C39 C34 S1 O2 28.2(2)
C35 C34 S1 O2 -151.45(19)
C39 C34 S1 C6 -86.26(18)
C35 C34 S1 C6 94.08(19)
C5 C6 S1 O3 -58.55(17)
C5 C6 S1 O2 71.26(16)
C5 C6 S1 C34 -173.45(13)
